data_7228170
loop_
_publ_author_name
'Powers, Xian B.'
'Ghiassi, Kamran B.'
'Greenfield, Joshua T.'
'Olmstead, Marilyn M.'
'Balch, Alan L.'

_publ_section_title
;
 Interrelationships between the tetrahedral and planar polymorphs of
 bis(3-ethylamino-1-phenyl-but-2-en-1-ono)nickel(ii) and structural
 comparisons with related CoII, NiII, CuII, and ZnII complexes
;
_journal_name_full CrystEngComm
_journal_paper_doi 10.1039/C7CE00638A
_journal_year 2017
_chemical_formula_moiety 'C24 H28 Cu N2 O2'
_chemical_formula_sum 'C24 H28 Cu N2 O2'
_chemical_formula_weight 440.02
_chemical_name_common Cu(B-Et)2
_space_group_crystal_system monoclinic
_space_group_IT_number 14
_space_group_name_Hall '-P 2yn'
_space_group_name_H-M_alt 'P 1 21/n 1'
_symmetry_space_group_name_Hall '-P 2yn'
_symmetry_space_group_name_H-M 'P 1 21/n 1'
_atom_sites_solution_hydrogens geom
_atom_sites_solution_primary direct
_atom_sites_solution_secondary difmap
_audit_creation_method SHELXL-2014/7
_audit_update_record
;
2017-02-17 deposited with the CCDC.
2017-04-24 downloaded from the CCDC.
;
_cell_angle_alpha 90
_cell_angle_beta 90.407(2)
_cell_angle_gamma 90
_cell_formula_units_Z 4
_cell_length_a 12.813(2)
_cell_length_b 7.2285(13)
_cell_length_c 23.157(4)
_cell_measurement_reflns_used 7527
_cell_measurement_temperature 90(2)
_cell_measurement_theta_max 29.41
_cell_measurement_theta_min 2.95
_cell_volume 2144.7(6)
_computing_cell_refinement 'SAINT (Bruker, 2014)'
_computing_data_collection 'Apex2 (Bruker, 2014)'
_computing_data_reduction 'SAINT (Bruker, 2014)'
_computing_publication_material 'SHELXL-2014 (Sheldrick, 2014)'
_computing_structure_refinement 'SHELXL-2014/7 (Sheldrick, 2014)'
_computing_structure_solution 'SHELXS (Sheldrick, 2008)'
_diffrn_ambient_temperature 90(2)
_diffrn_detector_area_resol_mean 8.3
_diffrn_measured_fraction_theta_full 1.000
_diffrn_measured_fraction_theta_max 0.995
_diffrn_measurement_device_type 'Bruker ApexII'
_diffrn_measurement_method \w
_diffrn_radiation_type MoK\a
_diffrn_radiation_wavelength 0.71073
_diffrn_reflns_av_R_equivalents 0.0427
_diffrn_reflns_av_unetI/netI 0.0325
_diffrn_reflns_Laue_measured_fraction_full 1.000
_diffrn_reflns_Laue_measured_fraction_max 0.995
_diffrn_reflns_limit_h_max 17
_diffrn_reflns_limit_h_min -17
_diffrn_reflns_limit_k_max 10
_diffrn_reflns_limit_k_min -9
_diffrn_reflns_limit_l_max 32
_diffrn_reflns_limit_l_min -32
_diffrn_reflns_number 30346
_diffrn_reflns_point_group_measured_fraction_full 1.000
_diffrn_reflns_point_group_measured_fraction_max 0.995
_diffrn_reflns_theta_full 25.242
_diffrn_reflns_theta_max 29.658
_diffrn_reflns_theta_min 1.759
_diffrn_source 'fine-focus sealed tube'
_exptl_absorpt_coefficient_mu 1.040
_exptl_absorpt_correction_T_max 0.7462
_exptl_absorpt_correction_T_min 0.6553
_exptl_absorpt_correction_type multi-scan
_exptl_absorpt_process_details 'SADABS (Sheldrick, 2014)'
_exptl_crystal_colour brown
_exptl_crystal_density_diffrn 1.363
_exptl_crystal_description block
_exptl_crystal_F_000 924
_exptl_crystal_size_max 0.110
_exptl_crystal_size_mid 0.110
_exptl_crystal_size_min 0.100
_exptl_transmission_factor_max 0.7459
_exptl_transmission_factor_min 0.6259
_refine_diff_density_max 0.931
_refine_diff_density_min -0.524
_refine_diff_density_rms 0.086
_refine_ls_extinction_method none
_refine_ls_goodness_of_fit_ref 1.041
_refine_ls_hydrogen_treatment constr
_refine_ls_matrix_type full
_refine_ls_number_parameters 266
_refine_ls_number_reflns 6026
_refine_ls_number_restraints 0
_refine_ls_restrained_S_all 1.041
_refine_ls_R_factor_all 0.0519
_refine_ls_R_factor_gt 0.0383
_refine_ls_shift/su_max 0.001
_refine_ls_shift/su_mean 0.000
_refine_ls_structure_factor_coef Fsqd
_refine_ls_weighting_details 'w=1/[\s^2^(Fo^2^)+(0.0583P)^2^+0.9273P] where P=(Fo^2^+2Fc^2^)/3'
_refine_ls_weighting_scheme calc
_refine_ls_wR_factor_gt 0.0990
_refine_ls_wR_factor_ref 0.1077
_reflns_Friedel_coverage 0.000
_reflns_number_gt 4811
_reflns_number_total 6026
_reflns_threshold_expression 'I > 2\s(I)'
_cod_data_source_file c7ce00638a1.cif
_cod_data_source_block xbp17
_cod_original_cell_volume 2144.8(7)
_cod_database_code 7228170
_shelx_shelxl_version_number 2014/7
_shelx_space_group_comment
;
The symmetry employed for this shelxl refinement is uniquely defined
by the following loop, which should always be used as a source of
symmetry information in preference to the above space-group names.
They are only intended as comments.
;
_shelx_estimated_absorpt_t_min 0.894
_shelx_estimated_absorpt_t_max 0.903

loop_
_space_group_symop_operation_xyz
'x, y, z'
'-x+1/2, y+1/2, -z+1/2'
'-x, -y, -z'
'x-1/2, -y-1/2, z-1/2'

loop_
_atom_site_label
_atom_site_type_symbol
_atom_site_fract_x
_atom_site_fract_y
_atom_site_fract_z
_atom_site_U_iso_or_equiv
_atom_site_adp_type
_atom_site_occupancy
_atom_site_site_symmetry_order
_atom_site_calc_flag
_atom_site_refinement_flags_posn
_atom_site_refinement_flags_adp
Cu1 Cu 0.51188(2) 0.55551(3) 0.64087(2) 0.01807(8) Uani 1 1 d . .
N1 N 0.49314(12) 0.3771(2) 0.57861(6) 0.0195(3) Uani 1 1 d . .
N2 N 0.50391(12) 0.5860(2) 0.72440(7) 0.0192(3) Uani 1 1 d . .
O1 O 0.39126(10) 0.69880(19) 0.62184(5) 0.0216(3) Uani 1 1 d . .
O2 O 0.66057(10) 0.5571(2) 0.63790(6) 0.0228(3) Uani 1 1 d . .
C1 C 0.25196(15) 0.9747(3) 0.60405(8) 0.0217(4) Uani 1 1 d . .
H1 H 0.2911 0.9681 0.6390 0.026 Uiso 1 1 calc R U
C2 C 0.18867(16) 1.1274(3) 0.59352(9) 0.0256(4) Uani 1 1 d . .
H2 H 0.1853 1.2244 0.6211 0.031 Uiso 1 1 calc R U
C3 C 0.13045(16) 1.1388(3) 0.54299(9) 0.0282(4) Uani 1 1 d . .
H3 H 0.0871 1.2431 0.5358 0.034 Uiso 1 1 calc R U
C4 C 0.13604(16) 0.9963(3) 0.50289(9) 0.0269(4) Uani 1 1 d . .
H4 H 0.0965 1.0038 0.4681 0.032 Uiso 1 1 calc R U
C5 C 0.19891(14) 0.8429(3) 0.51313(8) 0.0223(4) Uani 1 1 d . .
H5 H 0.2013 0.7458 0.4856 0.027 Uiso 1 1 calc R U
C6 C 0.25888(13) 0.8308(3) 0.56401(8) 0.0182(3) Uani 1 1 d . .
C7 C 0.33411(13) 0.6754(3) 0.57551(7) 0.0171(3) Uani 1 1 d . .
C8 C 0.34132(14) 0.5275(3) 0.53873(8) 0.0194(4) Uani 1 1 d . .
H8 H 0.2909 0.5216 0.5085 0.023 Uiso 1 1 calc R U
C9 C 0.41641(14) 0.3806(3) 0.54072(7) 0.0176(3) Uani 1 1 d . .
C10 C 0.40421(15) 0.2315(3) 0.49548(8) 0.0228(4) Uani 1 1 d . .
H10A H 0.3431 0.2585 0.4713 0.034 Uiso 1 1 calc R U
H10B H 0.3949 0.1115 0.5144 0.034 Uiso 1 1 calc R U
H10C H 0.4667 0.2278 0.4714 0.034 Uiso 1 1 calc R U
C11 C 0.57011(16) 0.2257(3) 0.57881(8) 0.0254(4) Uani 1 1 d . .
H11A H 0.6414 0.2785 0.5790 0.030 Uiso 1 1 calc R U
H11B H 0.5617 0.1514 0.5432 0.030 Uiso 1 1 calc R U
C12 C 0.55693(19) 0.1019(3) 0.63097(10) 0.0347(5) Uani 1 1 d . .
H12A H 0.6108 0.0057 0.6308 0.052 Uiso 1 1 calc R U
H12B H 0.4878 0.0441 0.6296 0.052 Uiso 1 1 calc R U
H12C H 0.5637 0.1759 0.6663 0.052 Uiso 1 1 calc R U
C13 C 0.86652(16) 0.5879(3) 0.61129(9) 0.0255(4) Uani 1 1 d . .
H13 H 0.8147 0.6039 0.5822 0.031 Uiso 1 1 calc R U
C14 C 0.97140(17) 0.5946(3) 0.59637(10) 0.0291(4) Uani 1 1 d . .
H14 H 0.9905 0.6157 0.5574 0.035 Uiso 1 1 calc R U
C15 C 1.04839(16) 0.5705(3) 0.63823(10) 0.0273(4) Uani 1 1 d . .
H15 H 1.1201 0.5754 0.6282 0.033 Uiso 1 1 calc R U
C16 C 1.01912(16) 0.5391(3) 0.69504(10) 0.0274(4) Uani 1 1 d . .
H16 H 1.0712 0.5222 0.7239 0.033 Uiso 1 1 calc R U
C17 C 0.91450(15) 0.5322(3) 0.71003(9) 0.0238(4) Uani 1 1 d . .
H17 H 0.8959 0.5096 0.7490 0.029 Uiso 1 1 calc R U
C18 C 0.83601(14) 0.5580(3) 0.66834(8) 0.0193(3) Uani 1 1 d . .
C19 C 0.72182(14) 0.5563(3) 0.68280(8) 0.0190(3) Uani 1 1 d . .
C20 C 0.68927(15) 0.5554(3) 0.73930(8) 0.0223(4) Uani 1 1 d . .
H20 H 0.7423 0.5462 0.7680 0.027 Uiso 1 1 calc R U
C21 C 0.58413(15) 0.5666(2) 0.75939(8) 0.0191(3) Uani 1 1 d . .
C22 C 0.57081(16) 0.5563(3) 0.82438(8) 0.0234(4) Uani 1 1 d . .
H22A H 0.6378 0.5252 0.8426 0.035 Uiso 1 1 calc R U
H22B H 0.5193 0.4608 0.8337 0.035 Uiso 1 1 calc R U
H22C H 0.5467 0.6762 0.8388 0.035 Uiso 1 1 calc R U
C23 C 0.39781(15) 0.6104(3) 0.74692(8) 0.0251(4) Uani 1 1 d . .
H23A H 0.3644 0.7174 0.7275 0.030 Uiso 1 1 calc R U
H23B H 0.4017 0.6376 0.7888 0.030 Uiso 1 1 calc R U
C24 C 0.33139(17) 0.4390(3) 0.73731(11) 0.0357(5) Uani 1 1 d . .
H24A H 0.2598 0.4638 0.7497 0.054 Uiso 1 1 calc R U
H24B H 0.3602 0.3360 0.7598 0.054 Uiso 1 1 calc R U
H24C H 0.3314 0.4067 0.6962 0.054 Uiso 1 1 calc R U

loop_
_atom_site_aniso_label
_atom_site_aniso_U_11
_atom_site_aniso_U_22
_atom_site_aniso_U_33
_atom_site_aniso_U_23
_atom_site_aniso_U_13
_atom_site_aniso_U_12
Cu1 0.01790(12) 0.02380(13) 0.01250(12) -0.00269(8) -0.00168(8) 0.00347(8)
N1 0.0226(7) 0.0214(7) 0.0145(7) -0.0014(6) 0.0008(6) 0.0047(6)
N2 0.0192(7) 0.0238(8) 0.0147(7) -0.0041(6) 0.0011(6) 0.0006(6)
O1 0.0242(7) 0.0247(7) 0.0157(6) -0.0034(5) -0.0040(5) 0.0067(5)
O2 0.0185(6) 0.0364(8) 0.0136(6) 0.0000(5) -0.0015(5) 0.0012(5)
C1 0.0221(9) 0.0266(10) 0.0165(8) 0.0020(7) 0.0030(7) 0.0031(7)
C2 0.0296(10) 0.0257(10) 0.0216(9) 0.0013(8) 0.0066(8) 0.0065(8)
C3 0.0252(10) 0.0309(11) 0.0286(10) 0.0067(8) 0.0035(8) 0.0119(8)
C4 0.0205(9) 0.0360(11) 0.0241(10) 0.0031(8) -0.0023(7) 0.0061(8)
C5 0.0178(8) 0.0283(10) 0.0206(9) 0.0020(7) -0.0011(7) 0.0020(7)
C6 0.0152(8) 0.0221(9) 0.0174(8) 0.0028(7) 0.0033(6) 0.0006(7)
C7 0.0149(8) 0.0220(9) 0.0144(8) 0.0029(6) 0.0011(6) -0.0004(6)
C8 0.0180(8) 0.0229(9) 0.0173(8) -0.0006(7) -0.0037(6) -0.0009(7)
C9 0.0203(8) 0.0185(8) 0.0139(8) 0.0000(6) 0.0019(6) -0.0025(7)
C10 0.0255(9) 0.0234(9) 0.0196(9) -0.0056(7) -0.0006(7) -0.0026(7)
C11 0.0328(10) 0.0256(10) 0.0177(9) -0.0049(7) -0.0033(7) 0.0107(8)
C12 0.0389(12) 0.0284(11) 0.0368(12) 0.0093(9) 0.0026(10) 0.0091(9)
C13 0.0232(9) 0.0314(11) 0.0219(9) -0.0005(8) 0.0010(7) 0.0034(8)
C14 0.0272(10) 0.0327(11) 0.0276(10) 0.0028(8) 0.0067(8) 0.0030(8)
C15 0.0192(9) 0.0231(10) 0.0397(12) 0.0013(8) 0.0039(8) 0.0009(7)
C16 0.0223(9) 0.0247(10) 0.0350(11) 0.0002(8) -0.0058(8) 0.0009(8)
C17 0.0225(9) 0.0271(10) 0.0216(9) -0.0007(7) -0.0037(7) -0.0002(7)
C18 0.0188(8) 0.0187(8) 0.0204(9) -0.0013(7) -0.0009(7) 0.0005(7)
C19 0.0194(8) 0.0193(8) 0.0183(8) -0.0004(7) -0.0028(7) 0.0016(7)
C20 0.0197(9) 0.0294(10) 0.0177(8) 0.0006(7) -0.0029(7) 0.0033(7)
C21 0.0230(9) 0.0195(8) 0.0147(8) -0.0013(6) -0.0004(7) 0.0005(7)
C22 0.0261(9) 0.0312(10) 0.0129(8) 0.0012(7) 0.0005(7) 0.0022(8)
C23 0.0194(9) 0.0385(11) 0.0175(9) -0.0032(8) 0.0022(7) 0.0015(8)
C24 0.0239(10) 0.0398(13) 0.0433(13) 0.0067(10) -0.0014(9) -0.0050(9)

loop_
_atom_type_symbol
_atom_type_description
_atom_type_scat_dispersion_real
_atom_type_scat_dispersion_imag
_atom_type_scat_source
C C 0.0033 0.0016 'International Tables Vol C Tables 4.2.6.8 and 6.1.1.4'
H H 0.0000 0.0000 'International Tables Vol C Tables 4.2.6.8 and 6.1.1.4'
N N 0.0061 0.0033 'International Tables Vol C Tables 4.2.6.8 and 6.1.1.4'
O O 0.0106 0.0060 'International Tables Vol C Tables 4.2.6.8 and 6.1.1.4'
Cu Cu 0.3201 1.2651 'International Tables Vol C Tables 4.2.6.8 and 6.1.1.4'

loop_
_geom_angle_atom_site_label_1
_geom_angle_atom_site_label_2
_geom_angle_atom_site_label_3
_geom_angle
O2 Cu1 O1 142.71(6)
O2 Cu1 N1 95.47(6)
O1 Cu1 N1 95.34(6)
O2 Cu1 N2 95.42(6)
O1 Cu1 N2 96.86(6)
N1 Cu1 N2 143.31(7)
C9 N1 C11 120.96(16)
C9 N1 Cu1 124.72(13)
C11 N1 Cu1 114.23(12)
C21 N2 C23 121.08(16)
C21 N2 Cu1 123.66(13)
C23 N2 Cu1 114.87(12)
C7 O1 Cu1 124.59(12)
C19 O2 Cu1 124.72(12)
C2 C1 C6 120.98(18)
C2 C1 H1 119.5
C6 C1 H1 119.5
C3 C2 C1 120.34(19)
C3 C2 H2 119.8
C1 C2 H2 119.8
C2 C3 C4 119.37(19)
C2 C3 H3 120.3
C4 C3 H3 120.3
C3 C4 C5 120.66(19)
C3 C4 H4 119.7
C5 C4 H4 119.7
C4 C5 C6 120.41(19)
C4 C5 H5 119.8
C6 C5 H5 119.8
C1 C6 C5 118.24(17)
C1 C6 C7 118.86(16)
C5 C6 C7 122.82(16)
O1 C7 C8 124.87(16)
O1 C7 C6 113.85(15)
C8 C7 C6 121.26(16)
C7 C8 C9 127.30(17)
C7 C8 H8 116.3
C9 C8 H8 116.3
N1 C9 C8 122.34(17)
N1 C9 C10 121.54(17)
C8 C9 C10 116.10(16)
C9 C10 H10A 109.5
C9 C10 H10B 109.5
H10A C10 H10B 109.5
C9 C10 H10C 109.5
H10A C10 H10C 109.5
H10B C10 H10C 109.5
N1 C11 C12 111.29(16)
N1 C11 H11A 109.4
C12 C11 H11A 109.4
N1 C11 H11B 109.4
C12 C11 H11B 109.4
H11A C11 H11B 108.0
C11 C12 H12A 109.5
C11 C12 H12B 109.5
H12A C12 H12B 109.5
C11 C12 H12C 109.5
H12A C12 H12C 109.5
H12B C12 H12C 109.5
C14 C13 C18 121.17(19)
C14 C13 H13 119.4
C18 C13 H13 119.4
C15 C14 C13 120.3(2)
C15 C14 H14 119.8
C13 C14 H14 119.8
C14 C15 C16 119.08(19)
C14 C15 H15 120.5
C16 C15 H15 120.5
C17 C16 C15 120.7(2)
C17 C16 H16 119.7
C15 C16 H16 119.7
C16 C17 C18 120.82(19)
C16 C17 H17 119.6
C18 C17 H17 119.6
C13 C18 C17 117.89(18)
C13 C18 C19 119.42(17)
C17 C18 C19 122.69(17)
O2 C19 C20 125.16(17)
O2 C19 C18 113.91(16)
C20 C19 C18 120.93(17)
C19 C20 C21 126.98(17)
C19 C20 H20 116.5
C21 C20 H20 116.5
N2 C21 C20 122.72(17)
N2 C21 C22 121.64(17)
C20 C21 C22 115.63(16)
C21 C22 H22A 109.5
C21 C22 H22B 109.5
H22A C22 H22B 109.5
C21 C22 H22C 109.5
H22A C22 H22C 109.5
H22B C22 H22C 109.5
N2 C23 C24 111.64(18)
N2 C23 H23A 109.3
C24 C23 H23A 109.3
N2 C23 H23B 109.3
C24 C23 H23B 109.3
H23A C23 H23B 108.0
C23 C24 H24A 109.5
C23 C24 H24B 109.5
H24A C24 H24B 109.5
C23 C24 H24C 109.5
H24A C24 H24C 109.5
H24B C24 H24C 109.5

loop_
_geom_bond_atom_site_label_1
_geom_bond_atom_site_label_2
_geom_bond_distance
Cu1 O2 1.9069(14)
Cu1 O1 1.9094(13)
Cu1 N1 1.9481(16)
Cu1 N2 1.9504(16)
N1 C9 1.313(2)
N1 C11 1.473(2)
N2 C21 1.312(2)
N2 C23 1.470(2)
O1 C7 1.306(2)
O2 C19 1.298(2)
C1 C2 1.390(3)
C1 C6 1.397(3)
C1 H1 0.9500
C2 C3 1.386(3)
C2 H2 0.9500
C3 C4 1.389(3)
C3 H3 0.9500
C4 C5 1.390(3)
C4 H4 0.9500
C5 C6 1.405(3)
C5 H5 0.9500
C6 C7 1.502(2)
C7 C8 1.371(3)
C8 C9 1.433(3)
C8 H8 0.9500
C9 C10 1.510(2)
C10 H10A 0.9800
C10 H10B 0.9800
C10 H10C 0.9800
C11 C12 1.514(3)
C11 H11A 0.9900
C11 H11B 0.9900
C12 H12A 0.9800
C12 H12B 0.9800
C12 H12C 0.9800
C13 C14 1.391(3)
C13 C18 1.397(3)
C13 H13 0.9500
C14 C15 1.389(3)
C14 H14 0.9500
C15 C16 1.389(3)
C15 H15 0.9500
C16 C17 1.388(3)
C16 H16 0.9500
C17 C18 1.402(3)
C17 H17 0.9500
C18 C19 1.503(3)
C19 C20 1.376(3)
C20 C21 1.431(3)
C20 H20 0.9500
C21 C22 1.518(2)
C22 H22A 0.9800
C22 H22B 0.9800
C22 H22C 0.9800
C23 C24 1.519(3)
C23 H23A 0.9900
C23 H23B 0.9900
C24 H24A 0.9800
C24 H24B 0.9800
C24 H24C 0.9800

loop_
_geom_torsion_atom_site_label_1
_geom_torsion_atom_site_label_2
_geom_torsion_atom_site_label_3
_geom_torsion_atom_site_label_4
_geom_torsion
C6 C1 C2 C3 0.5(3)
C1 C2 C3 C4 -0.1(3)
C2 C3 C4 C5 0.3(3)
C3 C4 C5 C6 -0.8(3)
C2 C1 C6 C5 -1.0(3)
C2 C1 C6 C7 175.71(17)
C4 C5 C6 C1 1.1(3)
C4 C5 C6 C7 -175.42(17)
Cu1 O1 C7 C8 11.2(3)
Cu1 O1 C7 C6 -167.13(11)
C1 C6 C7 O1 -4.0(2)
C5 C6 C7 O1 172.56(16)
C1 C6 C7 C8 177.61(17)
C5 C6 C7 C8 -5.9(3)
O1 C7 C8 C9 -5.5(3)
C6 C7 C8 C9 172.74(17)
C11 N1 C9 C8 -178.88(17)
Cu1 N1 C9 C8 4.9(3)
C11 N1 C9 C10 -0.6(3)
Cu1 N1 C9 C10 -176.86(13)
C7 C8 C9 N1 -3.3(3)
C7 C8 C9 C10 178.34(18)
C9 N1 C11 C12 -109.8(2)
Cu1 N1 C11 C12 66.8(2)
C18 C13 C14 C15 0.3(3)
C13 C14 C15 C16 0.2(3)
C14 C15 C16 C17 -0.2(3)
C15 C16 C17 C18 -0.5(3)
C14 C13 C18 C17 -0.9(3)
C14 C13 C18 C19 178.55(18)
C16 C17 C18 C13 1.0(3)
C16 C17 C18 C19 -178.46(17)
Cu1 O2 C19 C20 -0.4(3)
Cu1 O2 C19 C18 -179.99(11)
C13 C18 C19 O2 9.5(2)
C17 C18 C19 O2 -171.07(18)
C13 C18 C19 C20 -170.12(19)
C17 C18 C19 C20 9.3(3)
O2 C19 C20 C21 -4.2(3)
C18 C19 C20 C21 175.34(18)
C23 N2 C21 C20 -175.57(18)
Cu1 N2 C21 C20 12.1(3)
C23 N2 C21 C22 3.9(3)
Cu1 N2 C21 C22 -168.46(14)
C19 C20 C21 N2 -2.4(3)
C19 C20 C21 C22 178.14(19)
C21 N2 C23 C24 -108.2(2)
Cu1 N2 C23 C24 64.8(2)
